data_4088485
loop_
_publ_author_name
'Barnard, Jonathan H.'
'Yruegas, Sam'
'Couchman, Shannon A.'
'Wilson, David J. D.'
'Dutton, Jason L.'
'Martin, Caleb D.'

_publ_section_title
;
 Reactivity of a Phosphaalkyne with Pentaarylboroles
;
_journal_issue 7
_journal_name_full Organometallics
_journal_page_first 929
_journal_paper_doi 10.1021/acs.organomet.6b00123
_journal_volume 35
_journal_year 2016
_chemical_formula_moiety 'C45 H40 B P'
_chemical_formula_sum 'C45 H40 B P'
_chemical_formula_weight 622.55
_chemical_name_common 'Phenyl BP cluster'
_space_group_crystal_system triclinic
_space_group_IT_number 2
_space_group_name_Hall '-P 1'
_space_group_name_H-M_alt 'P -1'
_atom_sites_solution_hydrogens geom
_audit_creation_method SHELXL-2013
_cell_angle_alpha 66.6893(12)
_cell_angle_beta 82.5213(12)
_cell_angle_gamma 89.1313(12)
_cell_formula_units_Z 4
_cell_length_a 10.5235(3)
_cell_length_b 16.9647(5)
_cell_length_c 21.1690(7)
_cell_measurement_reflns_used 9876
_cell_measurement_temperature 150(2)
_cell_measurement_theta_max 27.1945
_cell_measurement_theta_min 2.4015
_cell_volume 3438.50(18)
_computing_cell_refinement 'Bruker SAINT'
_computing_data_collection 'Bruker APEX2'
_computing_data_reduction 'Bruker SAINT'
_computing_molecular_graphics 'Bruker SHELXTL'
_computing_publication_material 'Bruker SHELXTL'
_computing_structure_refinement 'SHELXL-2014 (Sheldrick, 2014)'
_computing_structure_solution 'SHELXS-97 (Sheldrick 2008)'
_diffrn_ambient_temperature 150(2)
_diffrn_measured_fraction_theta_full 0.999
_diffrn_measured_fraction_theta_max 0.998
_diffrn_measurement_device_type 'Bruker APEX-II CCD'
_diffrn_measurement_method '\f and \w scans'
_diffrn_radiation_type MoK\a
_diffrn_radiation_wavelength 0.71073
_diffrn_reflns_av_R_equivalents 0.0401
_diffrn_reflns_av_unetI/netI 0.0352
_diffrn_reflns_Laue_measured_fraction_full 0.999
_diffrn_reflns_Laue_measured_fraction_max 0.998
_diffrn_reflns_limit_h_max 13
_diffrn_reflns_limit_h_min -13
_diffrn_reflns_limit_k_max 21
_diffrn_reflns_limit_k_min -21
_diffrn_reflns_limit_l_max 26
_diffrn_reflns_limit_l_min -26
_diffrn_reflns_number 57886
_diffrn_reflns_point_group_measured_fraction_full 0.999
_diffrn_reflns_point_group_measured_fraction_max 0.998
_diffrn_reflns_theta_full 25.242
_diffrn_reflns_theta_max 26.732
_diffrn_reflns_theta_min 2.279
_exptl_absorpt_coefficient_mu 0.112
_exptl_absorpt_correction_T_max 1.000
_exptl_absorpt_correction_T_min 0.960
_exptl_absorpt_correction_type multi-scan
_exptl_absorpt_process_details SADABs
_exptl_crystal_colour white
_exptl_crystal_density_diffrn 1.203
_exptl_crystal_description prism
_exptl_crystal_F_000 1320
_exptl_crystal_size_max 0.121
_exptl_crystal_size_mid 0.114
_exptl_crystal_size_min 0.069
_refine_diff_density_max 0.327
_refine_diff_density_min -0.300
_refine_diff_density_rms 0.057
_refine_ls_extinction_method none
_refine_ls_goodness_of_fit_ref 1.057
_refine_ls_hydrogen_treatment constr
_refine_ls_matrix_type full
_refine_ls_number_parameters 866
_refine_ls_number_reflns 14590
_refine_ls_number_restraints 0
_refine_ls_restrained_S_all 1.057
_refine_ls_R_factor_all 0.0678
_refine_ls_R_factor_gt 0.0474
_refine_ls_shift/su_max 0.001
_refine_ls_shift/su_mean 0.000
_refine_ls_structure_factor_coef Fsqd
_refine_ls_weighting_details 'w=1/[\s^2^(Fo^2^)+(0.0534P)^2^+1.6012P] where P=(Fo^2^+2Fc^2^)/3'
_refine_ls_weighting_scheme calc
_refine_ls_wR_factor_gt 0.1117
_refine_ls_wR_factor_ref 0.1261
_reflns_Friedel_coverage 0.000
_reflns_number_gt 11303
_reflns_number_total 14590
_reflns_threshold_expression 'I > 2\s(I)'
_cod_data_source_file om6b00123_si_002.cif
_cod_data_source_block 2
_cod_database_code 4088485
_shelx_space_group_comment
;
The symmetry employed for this shelxl refinement is uniquely defined
by the following loop, which should always be used as a source of
symmetry information in preference to the above space-group names.
They are only intended as comments.
;
_shelx_estimated_absorpt_t_min 0.963
_shelx_estimated_absorpt_t_max 0.991
_shelxl_version_number 2013-4
_loop
;Comments
Due to presence of the five phenyls on 
the B1 and C1-C4 carbons of the molecule,
it was difficult to assign the position of 
P1 in reference to B1, resulting in disorder. 
Utilizing the PART instruction, we were able to model 
the system with 85% occupancy at P1 and 
15% occupancy at P1A. This disorder thus 
accounts for the majority of the 
Hirshfeld Test errors (PLAT230) as well as 
the PLAT301_ALERT_3_G error detailing the
percentage of disorder in the system. 
The PLAT779_ALERT_4_G similarly
results from a short bond angle between C4-P1-B1
and is relevant to the structure. Additionally,
the structure contains two chiral centers at
C161, C167 and C169 (R, R, and S) respectively.
;

loop_
_space_group_symop_operation_xyz
'x, y, z'
'-x, -y, -z'

loop_
_atom_site_label
_atom_site_type_symbol
_atom_site_fract_x
_atom_site_fract_y
_atom_site_fract_z
_atom_site_U_iso_or_equiv
_atom_site_adp_type
_atom_site_occupancy
_atom_site_site_symmetry_order
_atom_site_calc_flag
_atom_site_refinement_flags_posn
_atom_site_refinement_flags_adp
_atom_site_refinement_flags_occupancy
_atom_site_disorder_assembly
_atom_site_disorder_group
B1 B 0.97794(18) 0.72537(13) 0.19993(10) 0.0276(4) Uani 1 1 d . . . . .
B2 B 0.42098(19) 0.22166(13) 0.20423(10) 0.0275(4) Uani 1 1 d . . . . .
P1 P 1.03676(5) 0.59806(3) 0.23328(2) 0.02183(13) Uani 0.8529(12) 1 d . . P A 1
P2 P 0.34885(5) 0.09428(3) 0.24029(3) 0.02238(13) Uani 0.8529(12) 1 d . . P A 1
P1A P 0.9150(3) 0.5482(2) 0.30721(16) 0.0314(9) Uani 0.1471(12) 1 d . . P A 2
P2A P 0.4304(3) 0.0482(2) 0.31042(17) 0.0334(9) Uani 0.1471(12) 1 d . . P A 2
C1 C 0.82304(16) 0.63367(11) 0.30710(8) 0.0272(4) Uani 1 1 d . . . . .
C2 C 0.77637(16) 0.59109(10) 0.27230(8) 0.0247(3) Uani 1 1 d . . . . .
C3 C 0.87153(15) 0.58488(10) 0.21485(8) 0.0221(3) Uani 1 1 d . . . . .
C4 C 0.93397(16) 0.67049(11) 0.16441(9) 0.0267(4) Uani 1 1 d . . . . .
C5 C 0.96212(15) 0.66688(10) 0.28095(8) 0.0213(3) Uani 1 1 d . . . . .
C11 C 0.73605(15) 0.65582(11) 0.35947(8) 0.0259(4) Uani 1 1 d . . . . .
C12 C 0.69246(17) 0.73804(12) 0.34313(10) 0.0357(4) Uani 1 1 d . . . . .
H12A H 0.7202 0.7819 0.2988 0.043 Uiso 1 1 calc R U . . .
C13 C 0.60891(19) 0.75683(13) 0.39081(12) 0.0440(5) Uani 1 1 d . . . . .
H13A H 0.5791 0.8134 0.3788 0.053 Uiso 1 1 calc R U . . .
C14 C 0.56793(18) 0.69387(14) 0.45619(11) 0.0401(5) Uani 1 1 d . . . . .
H14A H 0.5122 0.7074 0.4892 0.048 Uiso 1 1 calc R U . . .
C15 C 0.60914(18) 0.61166(13) 0.47248(9) 0.0352(4) Uani 1 1 d . . . . .
H15A H 0.5808 0.5678 0.5167 0.042 Uiso 1 1 calc R U . . .
C16 C 0.69170(17) 0.59285(11) 0.42443(8) 0.0281(4) Uani 1 1 d . . . . .
H16A H 0.7187 0.5357 0.4360 0.034 Uiso 1 1 calc R U . . .
C21 C 0.64115(15) 0.56093(10) 0.27948(8) 0.0226(3) Uani 1 1 d . . . . .
C22 C 0.59386(17) 0.48270(11) 0.33034(9) 0.0291(4) Uani 1 1 d . . . . .
H22A H 0.6467 0.4489 0.3634 0.035 Uiso 1 1 calc R U . . .
C23 C 0.47006(19) 0.45330(12) 0.33335(10) 0.0353(4) Uani 1 1 d . . . . .
H23A H 0.4387 0.3995 0.3684 0.042 Uiso 1 1 calc R U . . .
C24 C 0.39238(18) 0.50174(13) 0.28581(10) 0.0356(4) Uani 1 1 d . . . . .
H24A H 0.3079 0.4812 0.2877 0.043 Uiso 1 1 calc R U . . .
C25 C 0.43796(17) 0.58022(13) 0.23550(10) 0.0345(4) Uani 1 1 d . . . . .
H25A H 0.3845 0.6142 0.2028 0.041 Uiso 1 1 calc R U . . .
C26 C 0.56112(17) 0.60950(11) 0.23249(9) 0.0297(4) Uani 1 1 d . . . . .
H26A H 0.5916 0.6637 0.1977 0.036 Uiso 1 1 calc R U . . .
C31 C 0.84625(16) 0.51538(11) 0.19014(8) 0.0253(4) Uani 1 1 d . . . . .
C32 C 0.76455(17) 0.52816(12) 0.14056(9) 0.0306(4) Uani 1 1 d . . . . .
H32A H 0.7288 0.5827 0.1196 0.037 Uiso 1 1 calc R U . . .
C33 C 0.73488(19) 0.46183(13) 0.12147(10) 0.0371(4) Uani 1 1 d . . . . .
H33A H 0.6788 0.4712 0.0877 0.045 Uiso 1 1 calc R U . . .
C34 C 0.7865(2) 0.38255(13) 0.15141(10) 0.0398(5) Uani 1 1 d . . . . .
H34A H 0.7651 0.3371 0.1388 0.048 Uiso 1 1 calc R U . . .
C35 C 0.8691(2) 0.36936(12) 0.19953(10) 0.0407(5) Uani 1 1 d . . . . .
H35A H 0.9063 0.3151 0.2195 0.049 Uiso 1 1 calc R U . . .
C36 C 0.89822(19) 0.43547(11) 0.21901(9) 0.0335(4) Uani 1 1 d . . . . .
H36A H 0.9547 0.4257 0.2527 0.040 Uiso 1 1 calc R U . . .
C41 C 0.96082(16) 0.69030(11) 0.08876(9) 0.0265(4) Uani 1 1 d . . . . .
C42 C 0.90755(19) 0.76110(12) 0.04201(10) 0.0362(4) Uani 1 1 d . . . . .
H42A H 0.8562 0.7973 0.0585 0.043 Uiso 1 1 calc R U . . .
C43 C 0.9282(2) 0.77979(13) -0.02866(10) 0.0419(5) Uani 1 1 d . . . . .
H43A H 0.8913 0.8286 -0.0602 0.050 Uiso 1 1 calc R U . . .
C44 C 1.0024(2) 0.72748(13) -0.05312(10) 0.0394(5) Uani 1 1 d . . . . .
H44A H 1.0169 0.7403 -0.1015 0.047 Uiso 1 1 calc R U . . .
C45 C 1.05550(19) 0.65649(13) -0.00710(10) 0.0383(4) Uani 1 1 d . . . . .
H45A H 1.1063 0.6203 -0.0239 0.046 Uiso 1 1 calc R U . . .
C46 C 1.03513(18) 0.63776(12) 0.06327(9) 0.0327(4) Uani 1 1 d . . . . .
H46A H 1.0720 0.5887 0.0945 0.039 Uiso 1 1 calc R U . . .
C51 C 1.05064(16) 0.81428(12) 0.15829(9) 0.0290(4) Uani 1 1 d . . . . .
C52 C 1.00771(19) 0.88659(13) 0.16854(10) 0.0367(4) Uani 1 1 d . . . . .
H52A H 0.9392 0.8805 0.2043 0.044 Uiso 1 1 calc R U . . .
C53 C 1.0626(2) 0.96741(14) 0.12776(11) 0.0477(5) Uani 1 1 d . . . . .
H53A H 1.0300 1.0162 0.1350 0.057 Uiso 1 1 calc R U . . .
C54 C 0.71348(19) 0.20397(13) 0.44880(11) 0.0392(5) Uani 1 1 d . . . . .
H54A H 0.7539 0.2208 0.4794 0.047 Uiso 1 1 calc R U . . .
C55 C 1.2108(2) 0.90648(14) 0.06643(12) 0.0472(5) Uani 1 1 d . . . . .
H55A H 1.2821 0.9127 0.0321 0.057 Uiso 1 1 calc R U . . .
C56 C 1.15361(19) 0.82645(13) 0.10602(11) 0.0414(5) Uani 1 1 d . . . . .
H56A H 1.1850 0.7783 0.0975 0.050 Uiso 1 1 calc R U . . .
C57 C 1.1642(2) 0.97747(14) 0.07685(11) 0.0479(5) Uani 1 1 d . . . . .
H57A H 1.2020 1.0330 0.0491 0.058 Uiso 1 1 calc R U . . .
C61 C 1.04920(15) 0.67543(10) 0.33155(8) 0.0219(3) Uani 1 1 d . . . . .
C62 C 1.19033(16) 0.69421(13) 0.29758(9) 0.0320(4) Uani 1 1 d . . . . .
H62A H 1.2180 0.6491 0.2807 0.038 Uiso 1 1 calc R U . . .
H62B H 1.1978 0.7500 0.2571 0.038 Uiso 1 1 calc R U . . .
C63 C 1.04392(18) 0.58934(12) 0.39476(10) 0.0351(4) Uani 1 1 d . . . . .
H63A H 0.9546 0.5754 0.4183 0.042 Uiso 1 1 calc R U . . .
H63B H 1.0711 0.5432 0.3790 0.042 Uiso 1 1 calc R U . . .
C64 C 1.01118(17) 0.74683(12) 0.35696(9) 0.0300(4) Uani 1 1 d . . . . .
H64A H 0.9211 0.7363 0.3797 0.036 Uiso 1 1 calc R U . . .
H64B H 1.0173 0.8029 0.3168 0.036 Uiso 1 1 calc R U . . .
C65 C 1.27848(16) 0.69696(13) 0.34917(9) 0.0325(4) Uani 1 1 d . . . . .
H65A H 1.3691 0.7089 0.3257 0.039 Uiso 1 1 calc R U . . .
C66 C 1.26915(18) 0.61143(13) 0.41130(11) 0.0384(4) Uani 1 1 d . . . . .
H66A H 1.2975 0.5652 0.3960 0.046 Uiso 1 1 calc R U . . .
H66B H 1.3256 0.6135 0.4446 0.046 Uiso 1 1 calc R U . . .
C67 C 1.13115(19) 0.59287(13) 0.44622(10) 0.0400(5) Uani 1 1 d . . . . .
H67A H 1.1246 0.5364 0.4870 0.048 Uiso 1 1 calc R U . . .
C68 C 1.08887(18) 0.66312(15) 0.47069(10) 0.0452(5) Uani 1 1 d . . . . .
H68A H 1.1437 0.6649 0.5048 0.054 Uiso 1 1 calc R U . . .
H68B H 0.9991 0.6509 0.4938 0.054 Uiso 1 1 calc R U . . .
C69 C 1.09937(17) 0.74970(13) 0.40864(10) 0.0365(4) Uani 1 1 d . . . . .
H69A H 1.0723 0.7960 0.4250 0.044 Uiso 1 1 calc R U . . .
C80 C 1.23783(18) 0.76841(12) 0.37303(10) 0.0351(4) Uani 1 1 d . . . . .
H80A H 1.2448 0.8243 0.3326 0.042 Uiso 1 1 calc R U . . .
H80B H 1.2947 0.7715 0.4058 0.042 Uiso 1 1 calc R U . . .
C91 C 0.39929(15) 0.16437(10) 0.28563(8) 0.0217(3) Uani 1 1 d . . . . .
C101 C 0.52699(16) 0.13081(11) 0.31034(8) 0.0274(4) Uani 1 1 d . . . . .
C102 C 0.59124(16) 0.08680(11) 0.27593(8) 0.0252(3) Uani 1 1 d . . . . .
C103 C 0.52282(15) 0.07969(10) 0.21987(8) 0.0229(3) Uani 1 1 d . . . . .
C104 C 0.48346(17) 0.16545(11) 0.16928(9) 0.0276(4) Uani 1 1 d . . . . .
C111 C 0.36836(17) 0.31130(12) 0.16186(9) 0.0292(4) Uani 1 1 d . . . . .
C112 C 0.41454(18) 0.38448(12) 0.16693(9) 0.0349(4) Uani 1 1 d . . . . .
H11A H 0.4700 0.3788 0.2004 0.042 Uiso 1 1 calc R U . . .
C113 C 0.3814(2) 0.46558(13) 0.12427(11) 0.0438(5) Uani 1 1 d . . . . .
H11B H 0.4162 0.5148 0.1278 0.053 Uiso 1 1 calc R U . . .
C114 C 0.2980(2) 0.47545(14) 0.07673(11) 0.0469(5) Uani 1 1 d . . . . .
H11D H 0.2745 0.5311 0.0479 0.056 Uiso 1 1 calc R U . . .
C115 C 0.2492(2) 0.40372(14) 0.07149(12) 0.0494(6) Uani 1 1 d . . . . .
H11E H 0.1906 0.4098 0.0395 0.059 Uiso 1 1 calc R U . . .
C116 C 0.2855(2) 0.32294(13) 0.11274(11) 0.0433(5) Uani 1 1 d . . . . .
H11C H 0.2533 0.2741 0.1075 0.052 Uiso 1 1 calc R U . . .
C121 C 0.49315(16) 0.18542(11) 0.09363(8) 0.0271(4) Uani 1 1 d . . . . .
C122 C 0.5676(2) 0.25637(12) 0.04728(10) 0.0369(4) Uani 1 1 d . . . . .
H12D H 0.6095 0.2919 0.0641 0.044 Uiso 1 1 calc R U . . .
C123 C 0.5817(2) 0.27593(13) -0.02370(10) 0.0431(5) Uani 1 1 d . . . . .
H12E H 0.6323 0.3250 -0.0551 0.052 Uiso 1 1 calc R U . . .
C124 C 0.5226(2) 0.22462(14) -0.04866(10) 0.0410(5) Uani 1 1 d . . . . .
H12B H 0.5327 0.2380 -0.0971 0.049 Uiso 1 1 calc R U . . .
C125 C 0.44848(19) 0.15334(13) -0.00285(10) 0.0387(5) Uani 1 1 d . . . . .
H12F H 0.4075 0.1177 -0.0199 0.046 Uiso 1 1 calc R U . . .
C126 C 0.43390(18) 0.13374(12) 0.06782(9) 0.0331(4) Uani 1 1 d . . . . .
H12C H 0.3830 0.0846 0.0990 0.040 Uiso 1 1 calc R U . . .
C131 C 0.56173(16) 0.00986(11) 0.19495(8) 0.0248(3) Uani 1 1 d . . . . .
C132 C 0.66906(17) 0.02185(12) 0.14557(9) 0.0308(4) Uani 1 1 d . . . . .
H13C H 0.7162 0.0753 0.1260 0.037 Uiso 1 1 calc R U . . .
C133 C 0.70741(19) -0.04387(13) 0.12486(10) 0.0360(4) Uani 1 1 d . . . . .
H13B H 0.7809 -0.0351 0.0913 0.043 Uiso 1 1 calc R U . . .
C134 C 0.6402(2) -0.12127(12) 0.15240(10) 0.0396(5) Uani 1 1 d . . . . .
H13D H 0.6673 -0.1660 0.1381 0.048 Uiso 1 1 calc R U . . .
C135 C 0.5336(2) -0.13391(13) 0.20077(11) 0.0447(5) Uani 1 1 d . . . . .
H13F H 0.4861 -0.1872 0.2195 0.054 Uiso 1 1 calc R U . . .
C136 C 0.49525(19) -0.06855(12) 0.22224(10) 0.0358(4) Uani 1 1 d . . . . .
H13E H 0.4222 -0.0780 0.2562 0.043 Uiso 1 1 calc R U . . .
C141 C 0.72483(15) 0.05795(10) 0.28254(8) 0.0221(3) Uani 1 1 d . . . . .
C142 C 0.75257(18) -0.01872(11) 0.33376(9) 0.0325(4) Uani 1 1 d . . . . .
H14E H 0.6849 -0.0540 0.3665 0.039 Uiso 1 1 calc R U . . .
C143 C 0.8778(2) -0.04489(13) 0.33801(10) 0.0393(5) Uani 1 1 d . . . . .
H14D H 0.8954 -0.0977 0.3737 0.047 Uiso 1 1 calc R U . . .
C144 C 0.97657(18) 0.00527(13) 0.29083(10) 0.0360(4) Uani 1 1 d . . . . .
H14C H 1.0622 -0.0131 0.2933 0.043 Uiso 1 1 calc R U . . .
C145 C 0.95071(17) 0.08211(13) 0.24011(10) 0.0352(4) Uani 1 1 d . . . . .
H14B H 1.0189 0.1175 0.2078 0.042 Uiso 1 1 calc R U . . .
C146 C 0.82629(17) 0.10830(11) 0.23571(9) 0.0302(4) Uani 1 1 d . . . . .
H14F H 0.8096 0.1615 0.2002 0.036 Uiso 1 1 calc R U . . .
C151 C 0.59001(15) 0.15654(11) 0.35949(8) 0.0251(4) Uani 1 1 d . . . . .
C152 C 0.64445(17) 0.23809(12) 0.33773(10) 0.0334(4) Uani 1 1 d . . . . .
H15C H 0.6395 0.2786 0.2918 0.040 Uiso 1 1 calc R U . . .
C153 C 0.70603(18) 0.26145(13) 0.38187(11) 0.0393(5) Uani 1 1 d . . . . .
H15D H 0.7436 0.3177 0.3659 0.047 Uiso 1 1 calc R U . . .
C155 C 0.6617(2) 0.12193(13) 0.47089(10) 0.0385(4) Uani 1 1 d . . . . .
H15E H 0.6673 0.0816 0.5168 0.046 Uiso 1 1 calc R U . . .
C156 C 0.60165(18) 0.09802(12) 0.42644(9) 0.0306(4) Uani 1 1 d . . . . .
H15B H 0.5679 0.0409 0.4418 0.037 Uiso 1 1 calc R U . . .
C161 C 0.29024(15) 0.17794(11) 0.33639(8) 0.0232(3) Uani 1 1 d . . . . .
C162 C 0.16262(16) 0.19199(13) 0.30617(10) 0.0341(4) Uani 1 1 d . . . . .
H16D H 0.1419 0.1424 0.2953 0.041 Uiso 1 1 calc R U . . .
H16E H 0.1714 0.2441 0.2624 0.041 Uiso 1 1 calc R U . . .
C164 C 0.31808(17) 0.25544(11) 0.35349(9) 0.0292(4) Uani 1 1 d . . . . .
H16B H 0.3991 0.2474 0.3740 0.035 Uiso 1 1 calc R U . . .
H16C H 0.3289 0.3082 0.3102 0.035 Uiso 1 1 calc R U . . .
C165 C 0.16180(18) 0.10764(13) 0.45622(10) 0.0398(5) Uani 1 1 d . . . . .
H16J H 0.1519 0.0547 0.5002 0.048 Uiso 1 1 calc R U . . .
C166 C 0.19429(18) 0.18495(14) 0.47165(10) 0.0404(5) Uani 1 1 d . . . . .
H16F H 0.2753 0.1758 0.4923 0.048 Uiso 1 1 calc R U . . .
H16G H 0.1253 0.1917 0.5055 0.048 Uiso 1 1 calc R U . . .
C167 C 0.20870(18) 0.26607(12) 0.40462(10) 0.0349(4) Uani 1 1 d . . . . .
H16H H 0.2291 0.3167 0.4150 0.042 Uiso 1 1 calc R U . . .
C168 C 0.08366(19) 0.27975(13) 0.37312(10) 0.0400(5) Uani 1 1 d . . . . .
H16K H 0.0132 0.2871 0.4060 0.048 Uiso 1 1 calc R U . . .
H16L H 0.0923 0.3324 0.3298 0.048 Uiso 1 1 calc R U . . .
C169 C 0.05256(17) 0.20233(14) 0.35757(10) 0.0388(5) Uani 1 1 d . . . . .
H16I H -0.0291 0.2114 0.3366 0.047 Uiso 1 1 calc R U . . .
C170 C 0.03732(18) 0.12181(14) 0.42458(11) 0.0440(5) Uani 1 1 d . . . . .
H17A H -0.0334 0.1283 0.4577 0.053 Uiso 1 1 calc R U . . .
H17B H 0.0157 0.0715 0.4148 0.053 Uiso 1 1 calc R U . . .
C192 C 0.27007(17) 0.09687(12) 0.40456(9) 0.0333(4) Uani 1 1 d . . . . .
H19A H 0.2488 0.0469 0.3943 0.040 Uiso 1 1 calc R U . . .
H19B H 0.3506 0.0855 0.4256 0.040 Uiso 1 1 calc R U . . .

loop_
_atom_site_aniso_label
_atom_site_aniso_U_11
_atom_site_aniso_U_22
_atom_site_aniso_U_33
_atom_site_aniso_U_23
_atom_site_aniso_U_13
_atom_site_aniso_U_12
B1 0.0239(9) 0.0368(11) 0.0224(10) -0.0137(8) 0.0022(7) -0.0008(8)
B2 0.0284(10) 0.0346(11) 0.0218(10) -0.0126(8) -0.0070(8) 0.0050(8)
P1 0.0208(2) 0.0265(3) 0.0187(3) -0.0097(2) -0.00250(18) 0.00535(19)
P2 0.0193(2) 0.0278(3) 0.0214(3) -0.0115(2) -0.00126(19) -0.00329(19)
P1A 0.0413(19) 0.0273(17) 0.0248(16) -0.0093(13) -0.0055(13) 0.0046(13)
P2A 0.0375(18) 0.0306(17) 0.0292(17) -0.0105(14) 0.0015(14) 0.0003(14)
C1 0.0262(9) 0.0341(9) 0.0180(8) -0.0072(7) -0.0015(7) -0.0019(7)
C2 0.0255(8) 0.0266(8) 0.0206(8) -0.0090(7) 0.0000(7) 0.0002(7)
C3 0.0235(8) 0.0239(8) 0.0182(8) -0.0077(6) -0.0031(6) 0.0033(6)
C4 0.0297(9) 0.0271(9) 0.0212(8) -0.0092(7) 0.0026(7) 0.0022(7)
C5 0.0201(8) 0.0239(8) 0.0198(8) -0.0088(6) -0.0016(6) 0.0036(6)
C11 0.0217(8) 0.0342(9) 0.0220(8) -0.0106(7) -0.0053(6) -0.0035(7)
C12 0.0266(9) 0.0340(10) 0.0393(11) -0.0068(8) -0.0053(8) -0.0006(8)
C13 0.0297(10) 0.0361(11) 0.0690(15) -0.0228(11) -0.0105(10) 0.0048(8)
C14 0.0247(9) 0.0590(13) 0.0484(12) -0.0339(11) -0.0044(8) 0.0032(9)
C15 0.0319(10) 0.0498(12) 0.0234(9) -0.0143(8) -0.0030(7) 0.0026(8)
C16 0.0306(9) 0.0321(9) 0.0209(8) -0.0093(7) -0.0046(7) -0.0001(7)
C21 0.0243(8) 0.0249(8) 0.0213(8) -0.0131(7) 0.0005(6) 0.0013(6)
C22 0.0362(10) 0.0261(9) 0.0249(9) -0.0098(7) -0.0050(7) -0.0017(7)
C23 0.0406(11) 0.0332(10) 0.0317(10) -0.0146(8) 0.0036(8) -0.0127(8)
C24 0.0266(9) 0.0489(12) 0.0412(11) -0.0302(9) 0.0024(8) -0.0057(8)
C25 0.0277(9) 0.0441(11) 0.0376(10) -0.0220(9) -0.0077(8) 0.0099(8)
C26 0.0321(9) 0.0267(9) 0.0286(9) -0.0097(7) -0.0023(7) 0.0023(7)
C31 0.0272(8) 0.0284(9) 0.0201(8) -0.0110(7) 0.0017(7) 0.0002(7)
C32 0.0313(9) 0.0340(10) 0.0271(9) -0.0128(8) -0.0034(7) 0.0014(8)
C33 0.0384(10) 0.0494(12) 0.0276(10) -0.0202(9) -0.0011(8) -0.0073(9)
C34 0.0522(12) 0.0365(11) 0.0343(11) -0.0218(9) 0.0084(9) -0.0098(9)
C35 0.0564(13) 0.0287(10) 0.0371(11) -0.0147(8) -0.0014(9) 0.0030(9)
C36 0.0433(11) 0.0297(9) 0.0270(9) -0.0106(8) -0.0053(8) 0.0041(8)
C41 0.0263(8) 0.0293(9) 0.0216(8) -0.0094(7) 0.0022(7) -0.0014(7)
C42 0.0458(11) 0.0322(10) 0.0293(10) -0.0119(8) -0.0020(8) 0.0091(8)
C43 0.0546(13) 0.0371(11) 0.0277(10) -0.0057(8) -0.0082(9) 0.0097(9)
C44 0.0449(11) 0.0492(12) 0.0202(9) -0.0109(8) -0.0003(8) 0.0030(9)
C45 0.0396(11) 0.0479(12) 0.0280(10) -0.0178(9) 0.0011(8) 0.0089(9)
C46 0.0338(10) 0.0379(10) 0.0240(9) -0.0109(8) -0.0014(7) 0.0087(8)
C51 0.0253(9) 0.0389(10) 0.0255(9) -0.0161(8) -0.0014(7) -0.0010(7)
C52 0.0363(10) 0.0464(11) 0.0276(10) -0.0167(9) 0.0006(8) 0.0066(9)
C53 0.0625(14) 0.0386(11) 0.0422(12) -0.0192(10) 0.0026(10) 0.0049(10)
C54 0.0361(10) 0.0501(12) 0.0458(12) -0.0326(10) -0.0122(9) 0.0101(9)
C55 0.0405(11) 0.0468(12) 0.0494(13) -0.0201(10) 0.0153(10) -0.0103(10)
C56 0.0376(11) 0.0409(11) 0.0451(12) -0.0221(9) 0.0133(9) -0.0049(9)
C57 0.0544(13) 0.0399(12) 0.0457(13) -0.0158(10) 0.0040(10) -0.0118(10)
C61 0.0191(8) 0.0268(8) 0.0192(8) -0.0089(7) -0.0016(6) 0.0016(6)
C62 0.0222(8) 0.0483(11) 0.0297(10) -0.0205(8) -0.0015(7) 0.0016(8)
C63 0.0312(9) 0.0354(10) 0.0309(10) -0.0026(8) -0.0114(8) -0.0043(8)
C64 0.0252(9) 0.0397(10) 0.0322(10) -0.0208(8) -0.0078(7) 0.0074(7)
C65 0.0176(8) 0.0527(12) 0.0292(9) -0.0193(9) -0.0001(7) 0.0004(8)
C66 0.0324(10) 0.0426(11) 0.0448(12) -0.0181(9) -0.0192(9) 0.0085(8)
C67 0.0358(10) 0.0445(11) 0.0276(10) 0.0012(8) -0.0127(8) -0.0070(9)
C68 0.0263(9) 0.0862(17) 0.0227(10) -0.0214(10) -0.0020(8) -0.0063(10)
C69 0.0289(9) 0.0539(12) 0.0425(11) -0.0348(10) -0.0094(8) 0.0083(9)
C80 0.0317(10) 0.0390(10) 0.0363(10) -0.0145(8) -0.0105(8) -0.0049(8)
C91 0.0211(8) 0.0250(8) 0.0199(8) -0.0097(7) -0.0030(6) -0.0010(6)
C101 0.0234(8) 0.0375(10) 0.0194(8) -0.0095(7) -0.0022(7) 0.0026(7)
C102 0.0246(8) 0.0297(9) 0.0230(8) -0.0116(7) -0.0048(7) 0.0003(7)
C103 0.0224(8) 0.0260(8) 0.0196(8) -0.0090(7) -0.0002(6) -0.0031(6)
C104 0.0332(9) 0.0289(9) 0.0210(8) -0.0096(7) -0.0053(7) -0.0013(7)
C111 0.0294(9) 0.0371(10) 0.0239(9) -0.0147(8) -0.0056(7) 0.0083(7)
C112 0.0371(10) 0.0456(11) 0.0259(9) -0.0173(8) -0.0079(8) 0.0028(8)
C113 0.0606(14) 0.0367(11) 0.0384(11) -0.0183(9) -0.0107(10) 0.0036(10)
C114 0.0608(14) 0.0376(11) 0.0447(12) -0.0159(10) -0.0186(11) 0.0196(10)
C115 0.0543(13) 0.0487(13) 0.0512(13) -0.0191(11) -0.0323(11) 0.0163(10)
C116 0.0512(12) 0.0412(11) 0.0466(12) -0.0208(10) -0.0275(10) 0.0101(9)
C121 0.0294(9) 0.0319(9) 0.0202(8) -0.0096(7) -0.0073(7) 0.0030(7)
C122 0.0470(11) 0.0339(10) 0.0296(10) -0.0122(8) -0.0049(8) -0.0066(9)
C123 0.0547(13) 0.0388(11) 0.0272(10) -0.0065(8) 0.0033(9) -0.0072(10)
C124 0.0468(12) 0.0518(12) 0.0215(9) -0.0115(9) -0.0047(8) 0.0022(10)
C125 0.0416(11) 0.0514(12) 0.0275(10) -0.0187(9) -0.0092(8) -0.0023(9)
C126 0.0342(10) 0.0399(10) 0.0246(9) -0.0117(8) -0.0045(7) -0.0042(8)
C131 0.0304(9) 0.0273(9) 0.0182(8) -0.0097(7) -0.0062(7) 0.0016(7)
C132 0.0295(9) 0.0352(10) 0.0287(9) -0.0146(8) -0.0013(7) -0.0007(7)
C133 0.0369(10) 0.0463(11) 0.0291(10) -0.0200(9) -0.0035(8) 0.0087(9)
C134 0.0587(13) 0.0341(10) 0.0326(10) -0.0194(9) -0.0094(9) 0.0103(9)
C135 0.0628(14) 0.0300(10) 0.0415(12) -0.0165(9) 0.0011(10) -0.0068(10)
C136 0.0442(11) 0.0313(10) 0.0303(10) -0.0134(8) 0.0057(8) -0.0059(8)
C141 0.0243(8) 0.0246(8) 0.0219(8) -0.0137(7) -0.0047(6) 0.0027(6)
C142 0.0342(10) 0.0281(9) 0.0301(10) -0.0081(8) 0.0022(8) 0.0029(8)
C143 0.0449(11) 0.0364(10) 0.0327(10) -0.0091(8) -0.0087(9) 0.0194(9)
C144 0.0271(9) 0.0506(12) 0.0380(11) -0.0248(9) -0.0088(8) 0.0141(8)
C145 0.0243(9) 0.0437(11) 0.0375(11) -0.0170(9) -0.0006(8) -0.0034(8)
C146 0.0284(9) 0.0280(9) 0.0293(9) -0.0062(7) -0.0042(7) 0.0007(7)
C151 0.0199(8) 0.0343(9) 0.0207(8) -0.0109(7) -0.0022(6) 0.0076(7)
C152 0.0241(9) 0.0372(10) 0.0318(10) -0.0059(8) -0.0047(7) 0.0018(8)
C153 0.0270(9) 0.0343(10) 0.0567(13) -0.0178(10) -0.0060(9) 0.0020(8)
C155 0.0487(12) 0.0443(11) 0.0253(9) -0.0147(8) -0.0125(8) 0.0093(9)
C156 0.0375(10) 0.0305(9) 0.0239(9) -0.0103(7) -0.0071(7) 0.0060(8)
C161 0.0192(8) 0.0294(9) 0.0207(8) -0.0100(7) -0.0010(6) -0.0002(6)
C162 0.0227(9) 0.0517(12) 0.0334(10) -0.0224(9) -0.0051(7) 0.0044(8)
C164 0.0282(9) 0.0339(9) 0.0267(9) -0.0153(8) 0.0034(7) -0.0029(7)
C165 0.0317(10) 0.0441(11) 0.0289(10) -0.0027(8) 0.0082(8) 0.0009(8)
C166 0.0287(10) 0.0679(14) 0.0241(9) -0.0198(9) 0.0028(8) 0.0043(9)
C167 0.0322(10) 0.0414(11) 0.0356(10) -0.0230(9) 0.0054(8) -0.0012(8)
C168 0.0334(10) 0.0473(12) 0.0352(11) -0.0148(9) 0.0022(8) 0.0144(9)
C169 0.0199(9) 0.0609(13) 0.0408(11) -0.0255(10) -0.0054(8) 0.0057(8)
C170 0.0262(10) 0.0533(13) 0.0511(13) -0.0241(11) 0.0116(9) -0.0070(9)
C192 0.0270(9) 0.0355(10) 0.0296(10) -0.0071(8) 0.0040(7) 0.0017(8)

loop_
_atom_type_symbol
_atom_type_description
_atom_type_scat_dispersion_real
_atom_type_scat_dispersion_imag
_atom_type_scat_source
C C 0.0033 0.0016 'International Tables Vol C Tables 4.2.6.8 and 6.1.1.4'
H H 0.0000 0.0000 'International Tables Vol C Tables 4.2.6.8 and 6.1.1.4'
B B 0.0013 0.0007 'International Tables Vol C Tables 4.2.6.8 and 6.1.1.4'
P P 0.1023 0.0942 'International Tables Vol C Tables 4.2.6.8 and 6.1.1.4'

loop_
_geom_angle_atom_site_label_1
_geom_angle_atom_site_label_2
_geom_angle_atom_site_label_3
_geom_angle
C4 B1 C51 122.14(15)
C4 B1 C5 106.90(15)
C51 B1 C5 129.72(16)
C4 B1 P1 62.35(10)
C51 B1 P1 133.08(13)
C5 B1 P1 60.91(9)
C104 B2 C111 121.99(15)
C104 B2 C91 106.83(15)
C111 B2 C91 130.17(16)
C104 B2 P2 62.58(10)
C111 B2 P2 134.11(13)
C91 B2 P2 60.58(9)
C3 P1 C5 86.40(7)
C3 P1 C4 46.93(7)
C5 P1 C4 80.69(7)
C3 P1 B1 79.21(7)
C5 P1 B1 46.39(7)
C4 P1 B1 43.92(7)
C103 P2 C91 86.86(7)
C103 P2 C104 46.88(7)
C91 P2 C104 80.67(7)
C103 P2 B2 79.36(8)
C91 P2 B2 46.48(7)
C104 P2 B2 43.81(7)
C1 P1A C2 45.90(11)
C1 P1A C3 82.12(15)
C2 P1A C3 48.38(11)
C1 P1A C5 49.15(11)
C2 P1A C5 82.71(15)
C3 P1A C5 85.07(14)
C101 P2A C102 45.20(11)
C101 P2A C91 49.90(11)
C102 P2A C91 83.45(15)
C101 P2A C103 82.16(15)
C102 P2A C103 48.27(11)
C91 P2A C103 87.14(15)
C2 C1 C11 120.74(15)
C2 C1 C5 114.26(14)
C11 C1 C5 124.42(14)
C2 C1 P1A 67.41(15)
C11 C1 P1A 136.83(17)
C5 C1 P1A 71.87(15)
C1 C2 C21 126.87(15)
C1 C2 C3 113.99(14)
C21 C2 C3 118.67(14)
C1 C2 P1A 66.69(15)
C21 C2 P1A 136.83(17)
C3 C2 P1A 72.01(14)
C31 C3 C2 117.24(13)
C31 C3 C4 120.41(13)
C2 C3 C4 113.91(13)
C31 C3 P1 118.07(11)
C2 C3 P1 108.56(11)
C4 C3 P1 69.04(9)
C31 C3 P1A 116.70(15)
C2 C3 P1A 59.61(13)
C4 C3 P1A 114.30(15)
C41 C4 C3 120.76(14)
C41 C4 B1 125.52(15)
C3 C4 B1 113.32(14)
C41 C4 P1 124.66(12)
C3 C4 P1 64.03(9)
B1 C4 P1 73.72(11)
C1 C5 C61 120.15(13)
C1 C5 B1 110.12(13)
C61 C5 B1 124.23(14)
C1 C5 P1A 58.99(13)
C61 C5 P1A 109.79(14)
B1 C5 P1A 115.98(15)
C1 C5 P1 106.07(11)
C61 C5 P1 111.89(10)
B1 C5 P1 72.70(10)
C12 C11 C16 118.20(16)
C12 C11 C1 121.05(16)
C16 C11 C1 120.66(16)
C13 C12 C11 120.51(18)
C13 C12 H12A 119.7
C11 C12 H12A 119.7
C12 C13 C14 120.72(19)
C12 C13 H13A 119.6
C14 C13 H13A 119.6
C15 C14 C13 119.15(18)
C15 C14 H14A 120.4
C13 C14 H14A 120.4
C14 C15 C16 119.99(18)
C14 C15 H15A 120.0
C16 C15 H15A 120.0
C15 C16 C11 121.39(17)
C15 C16 H16A 119.3
C11 C16 H16A 119.3
C22 C21 C26 118.42(16)
C22 C21 C2 121.48(15)
C26 C21 C2 120.02(15)
C21 C22 C23 120.55(17)
C21 C22 H22A 119.7
C23 C22 H22A 119.7
C24 C23 C22 120.33(17)
C24 C23 H23A 119.8
C22 C23 H23A 119.8
C23 C24 C25 119.59(17)
C23 C24 H24A 120.2
C25 C24 H24A 120.2
C24 C25 C26 120.10(18)
C24 C25 H25A 120.0
C26 C25 H25A 120.0
C25 C26 C21 121.01(17)
C25 C26 H26A 119.5
C21 C26 H26A 119.5
C36 C31 C32 118.29(16)
C36 C31 C3 120.72(15)
C32 C31 C3 120.90(15)
C33 C32 C31 120.55(17)
C33 C32 H32A 119.7
C31 C32 H32A 119.7
C34 C33 C32 120.21(18)
C34 C33 H33A 119.9
C32 C33 H33A 119.9
C35 C34 C33 119.94(18)
C35 C34 H34A 120.0
C33 C34 H34A 120.0
C34 C35 C36 119.90(19)
C34 C35 H35A 120.0
C36 C35 H35A 120.0
C31 C36 C35 121.10(18)
C31 C36 H36A 119.5
C35 C36 H36A 119.5
C42 C41 C46 118.49(16)
C42 C41 C4 119.64(16)
C46 C41 C4 121.84(16)
C41 C42 C43 120.85(17)
C41 C42 H42A 119.6
C43 C42 H42A 119.6
C44 C43 C42 120.01(18)
C44 C43 H43A 120.0
C42 C43 H43A 120.0
C43 C44 C45 119.75(17)
C43 C44 H44A 120.1
C45 C44 H44A 120.1
C44 C45 C46 120.37(18)
C44 C45 H45A 119.8
C46 C45 H45A 119.8
C45 C46 C41 120.54(17)
C45 C46 H46A 119.7
C41 C46 H46A 119.7
C52 C51 C56 117.02(17)
C52 C51 B1 120.24(16)
C56 C51 B1 122.55(16)
C53 C52 C51 121.41(18)
C53 C52 H52A 119.3
C51 C52 H52A 119.3
C57 C53 C52 120.32(19)
C57 C53 H53A 119.8
C52 C53 H53A 119.8
C155 C54 C153 119.27(18)
C155 C54 H54A 120.4
C153 C54 H54A 120.4
C56 C55 C57 119.81(19)
C56 C55 H55A 120.1
C57 C55 H55A 120.1
C55 C56 C51 121.82(19)
C55 C56 H56A 119.1
C51 C56 H56A 119.1
C53 C57 C55 119.6(2)
C53 C57 H57A 120.2
C55 C57 H57A 120.2
C64 C61 C63 108.82(14)
C64 C61 C62 107.30(14)
C63 C61 C62 107.04(14)
C64 C61 C5 113.67(13)
C63 C61 C5 108.64(13)
C62 C61 C5 111.13(13)
C65 C62 C61 111.32(14)
C65 C62 H62A 109.4
C61 C62 H62A 109.4
C65 C62 H62B 109.4
C61 C62 H62B 109.4
H62A C62 H62B 108.0
C67 C63 C61 111.24(15)
C67 C63 H63A 109.4
C61 C63 H63A 109.4
C67 C63 H63B 109.4
C61 C63 H63B 109.4
H63A C63 H63B 108.0
C61 C64 C69 110.70(14)
C61 C64 H64A 109.5
C69 C64 H64A 109.5
C61 C64 H64B 109.5
C69 C64 H64B 109.5
H64A C64 H64B 108.1
C66 C65 C80 109.80(15)
C66 C65 C62 110.04(15)
C80 C65 C62 108.99(15)
C66 C65 H65A 109.3
C80 C65 H65A 109.3
C62 C65 H65A 109.3
C67 C66 C65 109.19(15)
C67 C66 H66A 109.8
C65 C66 H66A 109.8
C67 C66 H66B 109.8
C65 C66 H66B 109.8
H66A C66 H66B 108.3
C68 C67 C66 109.63(16)
C68 C67 C63 109.31(17)
C66 C67 C63 109.81(16)
C68 C67 H67A 109.4
C66 C67 H67A 109.4
C63 C67 H67A 109.4
C67 C68 C69 109.63(15)
C67 C68 H68A 109.7
C69 C68 H68A 109.7
C67 C68 H68B 109.7
C69 C68 H68B 109.7
H68A C68 H68B 108.2
C80 C69 C68 109.72(16)
C80 C69 C64 109.59(15)
C68 C69 C64 109.23(16)
C80 C69 H69A 109.4
C68 C69 H69A 109.4
C64 C69 H69A 109.4
C65 C80 C69 108.95(15)
C65 C80 H80A 109.9
C69 C80 H80A 109.9
C65 C80 H80B 109.9
C69 C80 H80B 109.9
H80A C80 H80B 108.3
C101 C91 C161 120.04(13)
C101 C91 B2 109.85(13)
C161 C91 B2 123.47(14)
C101 C91 P2A 60.94(14)
C161 C91 P2A 111.43(15)
B2 C91 P2A 115.06(15)
C101 C91 P2 105.72(11)
C161 C91 P2 113.91(11)
B2 C91 P2 72.93(10)
C102 C101 C151 120.83(15)
C102 C101 C91 114.60(15)
C151 C101 C91 123.72(14)
C102 C101 P2A 68.74(15)
C151 C101 P2A 140.39(17)
C91 C101 P2A 69.17(15)
C101 C102 C141 125.60(15)
C101 C102 C103 113.77(15)
C141 C102 C103 120.02(14)
C101 C102 P2A 66.06(15)
C141 C102 P2A 140.26(17)
C103 C102 P2A 70.24(14)
C131 C103 C102 117.58(14)
C131 C103 C104 119.96(14)
C102 C103 C104 113.45(14)
C131 C103 P2 118.57(11)
C102 C103 P2 108.28(11)
C104 C103 P2 69.48(9)
C131 C103 P2A 118.72(15)
C102 C103 P2A 61.49(13)
C104 C103 P2A 112.05(15)
C121 C104 C103 121.27(15)
C121 C104 B2 124.78(15)
C103 C104 B2 113.58(14)
C121 C104 P2 125.63(12)
C103 C104 P2 63.64(9)
B2 C104 P2 73.61(11)
C112 C111 C116 117.20(17)
C112 C111 B2 119.92(16)
C116 C111 B2 122.54(17)
C113 C112 C111 121.32(18)
C113 C112 H11A 119.3
C111 C112 H11A 119.3
C114 C113 C112 120.44(19)
C114 C113 H11B 119.8
C112 C113 H11B 119.8
C115 C114 C113 119.33(19)
C115 C114 H11D 120.3
C113 C114 H11D 120.3
C114 C115 C116 120.07(19)
C114 C115 H11E 120.0
C116 C115 H11E 120.0
C115 C116 C111 121.59(19)
C115 C116 H11C 119.2
C111 C116 H11C 119.2
C122 C121 C126 118.66(16)
C122 C121 C104 118.80(15)
C126 C121 C104 122.50(15)
C121 C122 C123 120.51(17)
C121 C122 H12D 119.7
C123 C122 H12D 119.7
C124 C123 C122 120.38(18)
C124 C123 H12E 119.8
C122 C123 H12E 119.8
C123 C124 C125 119.64(18)
C123 C124 H12B 120.2
C125 C124 H12B 120.2
C124 C125 C126 120.20(18)
C124 C125 H12F 119.9
C126 C125 H12F 119.9
C125 C126 C121 120.60(17)
C125 C126 H12C 119.7
C121 C126 H12C 119.7
C136 C131 C132 118.32(16)
C136 C131 C103 121.07(15)
C132 C131 C103 120.57(15)
C133 C132 C131 120.32(17)
C133 C132 H13C 119.8
C131 C132 H13C 119.8
C134 C133 C132 120.62(18)
C134 C133 H13B 119.7
C132 C133 H13B 119.7
C133 C134 C135 119.78(18)
C133 C134 H13D 120.1
C135 C134 H13D 120.1
C134 C135 C136 119.91(18)
C134 C135 H13F 120.0
C136 C135 H13F 120.0
C131 C136 C135 121.04(18)
C131 C136 H13E 119.5
C135 C136 H13E 119.5
C142 C141 C146 118.00(16)
C142 C141 C102 122.06(15)
C146 C141 C102 119.93(15)
C141 C142 C143 120.92(17)
C141 C142 H14E 119.5
C143 C142 H14E 119.5
C144 C143 C142 120.21(18)
C144 C143 H14D 119.9
C142 C143 H14D 119.9
C145 C144 C143 119.56(17)
C145 C144 H14C 120.2
C143 C144 H14C 120.2
C144 C145 C146 120.38(17)
C144 C145 H14B 119.8
C146 C145 H14B 119.8
C145 C146 C141 120.92(17)
C145 C146 H14F 119.5
C141 C146 H14F 119.5
C152 C151 C156 118.17(16)
C152 C151 C101 120.39(15)
C156 C151 C101 121.34(16)
C151 C152 C153 120.79(17)
C151 C152 H15C 119.6
C153 C152 H15C 119.6
C54 C153 C152 120.65(18)
C54 C153 H15D 119.7
C152 C153 H15D 119.7
C54 C155 C156 120.17(18)
C54 C155 H15E 119.9
C156 C155 H15E 119.9
C155 C156 C151 120.91(17)
C155 C156 H15B 119.5
C151 C156 H15B 119.5
C164 C161 C162 107.84(14)
C164 C161 C192 108.69(14)
C162 C161 C192 106.90(14)
C164 C161 C91 112.58(13)
C162 C161 C91 110.97(13)
C192 C161 C91 109.66(13)
C161 C162 C169 111.24(14)
C161 C162 H16D 109.4
C169 C162 H16D 109.4
C161 C162 H16E 109.4
C169 C162 H16E 109.4
H16D C162 H16E 108.0
C167 C164 C161 111.03(14)
C167 C164 H16B 109.4
C161 C164 H16B 109.4
C167 C164 H16C 109.4
C161 C164 H16C 109.4
H16B C164 H16C 108.0
C170 C165 C166 109.60(17)
C170 C165 C192 109.13(17)
C166 C165 C192 109.39(15)
C170 C165 H16J 109.6
C166 C165 H16J 109.6
C192 C165 H16J 109.6
C165 C166 C167 109.77(15)
C165 C166 H16F 109.7
C167 C166 H16F 109.7
C165 C166 H16G 109.7
C167 C166 H16G 109.7
H16F C166 H16G 108.2
C168 C167 C166 109.43(16)
C168 C167 C164 109.82(15)
C166 C167 C164 109.01(15)
C168 C167 H16H 109.5
C166 C167 H16H 109.5
C164 C167 H16H 109.5
C169 C168 C167 109.38(15)
C169 C168 H16K 109.8
C167 C168 H16K 109.8
C169 C168 H16L 109.8
C167 C168 H16L 109.8
H16K C168 H16L 108.2
C170 C169 C168 109.55(17)
C170 C169 C162 109.61(16)
C168 C169 C162 109.20(16)
C170 C169 H16I 109.5
C168 C169 H16I 109.5
C162 C169 H16I 109.5
C165 C170 C169 109.49(15)
C165 C170 H17A 109.8
C169 C170 H17A 109.8
C165 C170 H17B 109.8
C169 C170 H17B 109.8
H17A C170 H17B 108.2
C165 C192 C161 111.23(15)
C165 C192 H19A 109.4
C161 C192 H19A 109.4
C165 C192 H19B 109.4
C161 C192 H19B 109.4
H19A C192 H19B 108.0

loop_
_geom_bond_atom_site_label_1
_geom_bond_atom_site_label_2
_geom_bond_distance
B1 C4 1.518(3)
B1 C51 1.563(3)
B1 C5 1.593(2)
B1 P1 2.101(2)
B2 C104 1.517(3)
B2 C111 1.565(3)
B2 C91 1.595(2)
B2 P2 2.103(2)
P1 C3 1.8663(17)
P1 C5 1.9228(16)
P1 C4 1.9386(18)
P2 C103 1.8614(17)
P2 C91 1.9160(16)
P2 C104 1.9456(18)
P1A C1 1.731(4)
P1A C2 1.740(4)
P1A C3 1.918(4)
P1A C5 1.919(4)
P2A C101 1.743(4)
P2A C102 1.778(4)
P2A C91 1.864(4)
P2A C103 1.904(4)
C1 C2 1.353(2)
C1 C11 1.505(2)
C1 C5 1.527(2)
C2 C21 1.488(2)
C2 C3 1.508(2)
C3 C31 1.506(2)
C3 C4 1.517(2)
C4 C41 1.489(2)
C5 C61 1.546(2)
C11 C12 1.384(3)
C11 C16 1.391(2)
C12 C13 1.381(3)
C12 H12A 0.9500
C13 C14 1.390(3)
C13 H13A 0.9500
C14 C15 1.376(3)
C14 H14A 0.9500
C15 C16 1.382(2)
C15 H15A 0.9500
C16 H16A 0.9500
C21 C22 1.385(2)
C21 C26 1.388(2)
C22 C23 1.387(3)
C22 H22A 0.9500
C23 C24 1.377(3)
C23 H23A 0.9500
C24 C25 1.379(3)
C24 H24A 0.9500
C25 C26 1.380(3)
C25 H25A 0.9500
C26 H26A 0.9500
C31 C36 1.385(2)
C31 C32 1.392(2)
C32 C33 1.389(3)
C32 H32A 0.9500
C33 C34 1.378(3)
C33 H33A 0.9500
C34 C35 1.374(3)
C34 H34A 0.9500
C35 C36 1.390(3)
C35 H35A 0.9500
C36 H36A 0.9500
C41 C42 1.385(3)
C41 C46 1.395(2)
C42 C43 1.389(3)
C42 H42A 0.9500
C43 C44 1.379(3)
C43 H43A 0.9500
C44 C45 1.380(3)
C44 H44A 0.9500
C45 C46 1.382(3)
C45 H45A 0.9500
C46 H46A 0.9500
C51 C52 1.387(3)
C51 C56 1.398(2)
C52 C53 1.384(3)
C52 H52A 0.9500
C53 C57 1.376(3)
C53 H53A 0.9500
C54 C155 1.376(3)
C54 C153 1.378(3)
C54 H54A 0.9500
C55 C56 1.379(3)
C55 C57 1.380(3)
C55 H55A 0.9500
C56 H56A 0.9500
C57 H57A 0.9500
C61 C64 1.537(2)
C61 C63 1.537(2)
C61 C62 1.543(2)
C62 C65 1.536(2)
C62 H62A 0.9900
C62 H62B 0.9900
C63 C67 1.532(3)
C63 H63A 0.9900
C63 H63B 0.9900
C64 C69 1.539(2)
C64 H64A 0.9900
C64 H64B 0.9900
C65 C66 1.518(3)
C65 C80 1.523(3)
C65 H65A 1.0000
C66 C67 1.518(3)
C66 H66A 0.9900
C66 H66B 0.9900
C67 C68 1.516(3)
C67 H67A 1.0000
C68 C69 1.528(3)
C68 H68A 0.9900
C68 H68B 0.9900
C69 C80 1.527(3)
C69 H69A 1.0000
C80 H80A 0.9900
C80 H80B 0.9900
C91 C101 1.526(2)
C91 C161 1.546(2)
C101 C102 1.354(2)
C101 C151 1.504(2)
C102 C141 1.487(2)
C102 C103 1.510(2)
C103 C131 1.508(2)
C103 C104 1.516(2)
C104 C121 1.490(2)
C111 C112 1.388(3)
C111 C116 1.396(3)
C112 C113 1.384(3)
C112 H11A 0.9500
C113 C114 1.379(3)
C113 H11B 0.9500
C114 C115 1.378(3)
C114 H11D 0.9500
C115 C116 1.382(3)
C115 H11E 0.9500
C116 H11C 0.9500
C121 C122 1.386(2)
C121 C126 1.393(2)
C122 C123 1.392(3)
C122 H12D 0.9500
C123 C124 1.374(3)
C123 H12E 0.9500
C124 C125 1.384(3)
C124 H12B 0.9500
C125 C126 1.386(3)
C125 H12F 0.9500
C126 H12C 0.9500
C131 C136 1.381(2)
C131 C132 1.393(2)
C132 C133 1.388(3)
C132 H13C 0.9500
C133 C134 1.371(3)
C133 H13B 0.9500
C134 C135 1.374(3)
C134 H13D 0.9500
C135 C136 1.392(3)
C135 H13F 0.9500
C136 H13E 0.9500
C141 C142 1.381(2)
C141 C146 1.391(2)
C142 C143 1.387(3)
C142 H14E 0.9500
C143 C144 1.373(3)
C143 H14D 0.9500
C144 C145 1.372(3)
C144 H14C 0.9500
C145 C146 1.379(3)
C145 H14B 0.9500
C146 H14F 0.9500
C151 C152 1.380(3)
C151 C156 1.392(2)
C152 C153 1.381(3)
C152 H15C 0.9500
C153 H15D 0.9500
C155 C156 1.384(3)
C155 H15E 0.9500
C156 H15B 0.9500
C161 C164 1.537(2)
C161 C162 1.537(2)
C161 C192 1.542(2)
C162 C169 1.540(2)
C162 H16D 0.9900
C162 H16E 0.9900
C164 C167 1.534(2)
C164 H16B 0.9900
C164 H16C 0.9900
C165 C170 1.521(3)
C165 C166 1.525(3)
C165 C192 1.535(2)
C165 H16J 1.0000
C166 C167 1.528(3)
C166 H16F 0.9900
C166 H16G 0.9900
C167 C168 1.525(3)
C167 H16H 1.0000
C168 C169 1.524(3)
C168 H16K 0.9900
C168 H16L 0.9900
C169 C170 1.522(3)
C169 H16I 1.0000
C170 H17A 0.9900
C170 H17B 0.9900
C192 H19A 0.9900
C192 H19B 0.9900

loop_
_geom_torsion_atom_site_label_1
_geom_torsion_atom_site_label_2
_geom_torsion_atom_site_label_3
_geom_torsion_atom_site_label_4
_geom_torsion
C3 P1A C1 C2 36.92(11)
C5 P1A C1 C2 127.20(15)
C2 P1A C1 C11 111.4(2)
C3 P1A C1 C11 148.4(2)
C5 P1A C1 C11 -121.4(2)
C2 P1A C1 C5 -127.20(15)
C3 P1A C1 C5 -90.28(13)
C11 C1 C2 C21 -0.2(3)
C5 C1 C2 C21 -171.84(15)
P1A C1 C2 C21 132.0(2)
C11 C1 C2 C3 171.86(15)
C5 C1 C2 C3 0.2(2)
P1A C1 C2 C3 -55.95(17)
C11 C1 C2 P1A -132.2(2)
C5 C1 C2 P1A 56.13(17)
C3 P1A C2 C1 -127.26(15)
C5 P1A C2 C1 -37.40(11)
C1 P1A C2 C21 -119.7(2)
C3 P1A C2 C21 113.0(2)
C5 P1A C2 C21 -157.11(19)
C1 P1A C2 C3 127.26(15)
C5 P1A C2 C3 89.86(13)
C1 C2 C3 C31 159.63(15)
C21 C2 C3 C31 -27.6(2)
P1A C2 C3 C31 106.49(17)
C1 C2 C3 C4 -52.0(2)
C21 C2 C3 C4 120.68(16)
P1A C2 C3 C4 -105.18(17)
C1 C2 C3 P1 22.65(18)
C21 C2 C3 P1 -164.62(12)
P1A C2 C3 P1 -30.48(14)
C1 C2 C3 P1A 53.13(17)
C21 C2 C3 P1A -134.14(19)
C5 P1 C3 C31 -165.19(13)
C4 P1 C3 C31 114.21(15)
B1 P1 C3 C31 148.57(13)
C5 P1 C3 C2 -28.62(11)
C4 P1 C3 C2 -109.22(14)
B1 P1 C3 C2 -74.86(12)
C5 P1 C3 C4 80.61(9)
B1 P1 C3 C4 34.36(9)
C5 P1 C3 P1A -60.04(12)
C4 P1 C3 P1A -140.65(15)
B1 P1 C3 P1A -106.29(13)
C31 C3 C4 C41 5.4(2)
C2 C3 C4 C41 -141.79(16)
P1 C3 C4 C41 116.50(15)
P1A C3 C4 C41 152.23(17)
C31 C3 C4 B1 -167.73(15)
C2 C3 C4 B1 45.0(2)
P1 C3 C4 B1 -56.67(13)
P1A C3 C4 B1 -20.9(2)
C31 C3 C4 P1 -111.06(15)
C2 C3 C4 P1 101.71(13)
P1A C3 C4 P1 35.73(13)
C51 B1 C4 C41 4.3(3)
C5 B1 C4 C41 -164.18(16)
P1 B1 C4 C41 -121.30(18)
C51 B1 C4 C3 177.04(15)
C5 B1 C4 C3 8.60(19)
P1 B1 C4 C3 51.49(12)
C51 B1 C4 P1 125.56(17)
C5 B1 C4 P1 -42.88(11)
C2 C1 C5 C61 -149.95(15)
C11 C1 C5 C61 38.7(2)
P1A C1 C5 C61 -96.18(17)
C2 C1 C5 B1 55.1(2)
C11 C1 C5 B1 -116.19(17)
P1A C1 C5 B1 108.91(17)
C2 C1 C5 P1A -53.77(17)
C11 C1 C5 P1A 134.9(2)
C2 C1 C5 P1 -21.92(18)
C11 C1 C5 P1 166.76(14)
P1A C1 C5 P1 31.86(13)
C4 B1 C5 C1 -57.61(18)
C51 B1 C5 C1 135.13(18)
P1 B1 C5 C1 -101.23(12)
C4 B1 C5 C61 148.71(15)
C51 B1 C5 C61 -18.5(3)
P1 B1 C5 C61 105.10(15)
C4 B1 C5 P1A 6.8(2)
C51 B1 C5 P1A -160.45(19)
P1 B1 C5 P1A -36.81(14)
C4 B1 C5 P1 43.61(12)
C51 B1 C5 P1 -123.64(19)
C2 C1 C11 C12 -101.7(2)
C5 C1 C11 C12 69.1(2)
P1A C1 C11 C12 169.4(2)
C2 C1 C11 C16 74.7(2)
C5 C1 C11 C16 -114.49(19)
P1A C1 C11 C16 -14.2(3)
C16 C11 C12 C13 1.1(3)
C1 C11 C12 C13 177.64(17)
C11 C12 C13 C14 0.6(3)
C12 C13 C14 C15 -1.6(3)
C13 C14 C15 C16 0.9(3)
C14 C15 C16 C11 0.8(3)
C12 C11 C16 C15 -1.8(3)
C1 C11 C16 C15 -178.32(16)
C1 C2 C21 C22 -85.3(2)
C3 C2 C21 C22 102.98(18)
P1A C2 C21 C22 9.1(3)
C1 C2 C21 C26 97.9(2)
C3 C2 C21 C26 -73.8(2)
P1A C2 C21 C26 -167.7(2)
C26 C21 C22 C23 1.0(2)
C2 C21 C22 C23 -175.84(16)
C21 C22 C23 C24 -0.2(3)
C22 C23 C24 C25 -0.6(3)
C23 C24 C25 C26 0.6(3)
C24 C25 C26 C21 0.2(3)
C22 C21 C26 C25 -1.0(2)
C2 C21 C26 C25 175.87(16)
C2 C3 C31 C36 -92.06(19)
C4 C3 C31 C36 121.76(18)
P1 C3 C31 C36 40.8(2)
P1A C3 C31 C36 -24.3(2)
C2 C3 C31 C32 84.4(2)
C4 C3 C31 C32 -61.8(2)
P1 C3 C31 C32 -142.78(14)
P1A C3 C31 C32 152.15(17)
C36 C31 C32 C33 0.9(3)
C3 C31 C32 C33 -175.61(16)
C31 C32 C33 C34 -0.2(3)
C32 C33 C34 C35 -1.0(3)
C33 C34 C35 C36 1.4(3)
C32 C31 C36 C35 -0.5(3)
C3 C31 C36 C35 176.05(17)
C34 C35 C36 C31 -0.7(3)
C3 C4 C41 C42 121.41(19)
B1 C4 C41 C42 -66.3(2)
P1 C4 C41 C42 -160.60(14)
C3 C4 C41 C46 -56.4(2)
B1 C4 C41 C46 115.9(2)
P1 C4 C41 C46 21.6(2)
C46 C41 C42 C43 -0.4(3)
C4 C41 C42 C43 -178.29(18)
C41 C42 C43 C44 0.1(3)
C42 C43 C44 C45 0.2(3)
C43 C44 C45 C46 -0.2(3)
C44 C45 C46 C41 -0.1(3)
C42 C41 C46 C45 0.4(3)
C4 C41 C46 C45 178.21(17)
C4 B1 C51 C52 127.99(19)
C5 B1 C51 C52 -66.4(3)
P1 B1 C51 C52 -151.38(16)
C4 B1 C51 C56 -46.9(3)
C5 B1 C51 C56 118.7(2)
P1 B1 C51 C56 33.8(3)
C56 C51 C52 C53 1.4(3)
B1 C51 C52 C53 -173.72(19)
C51 C52 C53 C57 -1.7(3)
C57 C55 C56 C51 -1.7(4)
C52 C51 C56 C55 0.3(3)
B1 C51 C56 C55 175.3(2)
C52 C53 C57 C55 0.3(4)
C56 C55 C57 C53 1.4(4)
C1 C5 C61 C64 -69.05(19)
B1 C5 C61 C64 82.17(19)
P1A C5 C61 C64 -133.95(16)
P1 C5 C61 C64 165.61(11)
C1 C5 C61 C63 52.26(19)
B1 C5 C61 C63 -156.52(16)
P1A C5 C61 C63 -12.64(19)
P1 C5 C61 C63 -73.08(15)
C1 C5 C61 C62 169.78(15)
B1 C5 C61 C62 -39.0(2)
P1A C5 C61 C62 104.88(17)
P1 C5 C61 C62 44.43(16)
C64 C61 C62 C65 58.85(19)
C63 C61 C62 C65 -57.83(19)
C5 C61 C62 C65 -176.31(14)
C64 C61 C63 C67 -57.2(2)
C62 C61 C63 C67 58.49(19)
C5 C61 C63 C67 178.58(15)
C63 C61 C64 C69 57.10(19)
C62 C61 C64 C69 -58.40(19)
C5 C61 C64 C69 178.31(14)
C61 C62 C65 C66 59.6(2)
C61 C62 C65 C80 -60.8(2)
C80 C65 C66 C67 60.8(2)
C62 C65 C66 C67 -59.1(2)
C65 C66 C67 C68 -60.4(2)
C65 C66 C67 C63 59.7(2)
C61 C63 C67 C68 59.4(2)
C61 C63 C67 C66 -60.9(2)
C66 C67 C68 C69 59.8(2)
C63 C67 C68 C69 -60.64(19)
C67 C68 C69 C80 -59.31(19)
C67 C68 C69 C64 60.83(19)
C61 C64 C69 C80 60.8(2)
C61 C64 C69 C68 -59.46(19)
C66 C65 C80 C69 -60.18(19)
C62 C65 C80 C69 60.41(19)
C68 C69 C80 C65 59.19(19)
C64 C69 C80 C65 -60.7(2)
C104 B2 C91 C101 57.28(18)
C111 B2 C91 C101 -134.29(19)
P2 B2 C91 C101 100.98(12)
C104 B2 C91 C161 -151.48(15)
C111 B2 C91 C161 17.0(3)
P2 B2 C91 C161 -107.77(15)
C104 B2 C91 P2A -9.1(2)
C111 B2 C91 P2A 159.4(2)
P2 B2 C91 P2A 34.64(14)
C104 B2 C91 P2 -43.70(12)
C111 B2 C91 P2 124.73(19)
C102 P2A C91 C101 -33.84(11)
C103 P2A C91 C101 -82.16(14)
C101 P2A C91 C161 -113.40(15)
C102 P2A C91 C161 -147.24(14)
C103 P2A C91 C161 164.45(13)
C101 P2A C91 B2 99.74(16)
C102 P2A C91 B2 65.89(18)
C103 P2A C91 B2 17.58(19)
C101 P2A C91 P2 141.95(15)
C102 P2A C91 P2 108.11(15)
C103 P2A C91 P2 59.80(10)
C161 C91 C101 C102 152.35(15)
B2 C91 C101 C102 -55.3(2)
P2A C91 C101 C102 53.06(17)
P2 C91 C101 C102 21.87(18)
C161 C91 C101 C151 -38.2(2)
B2 C91 C101 C151 114.20(17)
P2A C91 C101 C151 -137.5(2)
P2 C91 C101 C151 -168.66(13)
C161 C91 C101 P2A 99.29(18)
B2 C91 C101 P2A -108.33(17)
P2 C91 C101 P2A -31.18(13)
C91 P2A C101 C102 -128.76(15)
C103 P2A C101 C102 -35.89(12)
C102 P2A C101 C151 -113.1(3)
C91 P2A C101 C151 118.1(3)
C103 P2A C101 C151 -149.0(2)
C102 P2A C101 C91 128.76(15)
C103 P2A C101 C91 92.87(14)
C151 C101 C102 C141 1.1(3)
C91 C101 C102 C141 170.93(15)
P2A C101 C102 C141 -135.8(2)
C151 C101 C102 C103 -169.93(14)
C91 C101 C102 C103 -0.1(2)
P2A C101 C102 C103 53.15(17)
C151 C101 C102 P2A 136.9(2)
C91 C101 C102 P2A -53.28(17)
C91 P2A C102 C101 36.89(12)
C103 P2A C102 C101 128.91(16)
C101 P2A C102 C141 117.5(3)
C91 P2A C102 C141 154.4(2)
C103 P2A C102 C141 -113.6(3)
C101 P2A C102 C103 -128.91(16)
C91 P2A C102 C103 -92.01(14)
C101 C102 C103 C131 -160.47(15)
C141 C102 C103 C131 27.9(2)
P2A C102 C103 C131 -109.47(18)
C101 C102 C103 C104 52.30(19)
C141 C102 C103 C104 -119.30(17)
P2A C102 C103 C104 103.30(17)
C101 C102 C103 P2 -22.68(18)
C141 C102 C103 P2 165.72(12)
P2A C102 C103 P2 28.33(14)
C101 C102 C103 P2A -51.00(17)
C141 C102 C103 P2A 137.4(2)
C91 P2 C103 C131 166.06(13)
C104 P2 C103 C131 -113.79(16)
B2 P2 C103 C131 -147.68(14)
C91 P2 C103 C102 28.75(11)
C104 P2 C103 C102 108.89(14)
B2 P2 C103 C102 75.01(12)
C91 P2 C103 C104 -80.15(9)
B2 P2 C103 C104 -33.89(9)
C91 P2 C103 P2A 59.68(13)
C104 P2 C103 P2A 139.82(15)
B2 P2 C103 P2A 105.94(14)
C131 C103 C104 C121 -5.4(2)
C102 C103 C104 C121 140.94(16)
P2 C103 C104 C121 -117.37(16)
P2A C103 C104 C121 -151.74(17)
C131 C103 C104 B2 167.90(15)
C102 C103 C104 B2 -45.7(2)
P2 C103 C104 B2 55.96(13)
P2A C103 C104 B2 21.6(2)
C131 C103 C104 P2 111.94(14)
C102 C103 C104 P2 -101.69(13)
P2A C103 C104 P2 -34.38(13)
C111 B2 C104 C121 -4.6(3)
C91 B2 C104 C121 165.04(15)
P2 B2 C104 C121 122.35(17)
C111 B2 C104 C103 -177.61(15)
C91 B2 C104 C103 -8.0(2)
P2 B2 C104 C103 -50.71(12)
C111 B2 C104 P2 -126.90(17)
C91 B2 C104 P2 42.69(11)
C104 B2 C111 C112 -122.14(19)
C91 B2 C111 C112 70.9(3)
P2 B2 C111 C112 156.52(15)
C104 B2 C111 C116 50.9(3)
C91 B2 C111 C116 -116.0(2)
P2 B2 C111 C116 -30.5(3)
C116 C111 C112 C113 -1.0(3)
B2 C111 C112 C113 172.37(18)
C111 C112 C113 C114 1.9(3)
C112 C113 C114 C115 -0.8(3)
C113 C114 C115 C116 -1.1(4)
C114 C115 C116 C111 2.0(4)
C112 C111 C116 C115 -0.9(3)
B2 C111 C116 C115 -174.1(2)
C103 C104 C121 C122 -121.84(19)
B2 C104 C121 C122 65.6(2)
P2 C104 C121 C122 159.92(15)
C103 C104 C121 C126 55.8(2)
B2 C104 C121 C126 -116.8(2)
P2 C104 C121 C126 -22.4(3)
C126 C121 C122 C123 0.7(3)
C104 C121 C122 C123 178.40(18)
C121 C122 C123 C124 -0.6(3)
C122 C123 C124 C125 0.2(3)
C123 C124 C125 C126 0.0(3)
C124 C125 C126 C121 0.2(3)
C122 C121 C126 C125 -0.5(3)
C104 C121 C126 C125 -178.11(18)
C102 C103 C131 C136 95.3(2)
C104 C103 C131 C136 -119.65(18)
P2 C103 C131 C136 -38.1(2)
P2A C103 C131 C136 24.5(3)
C102 C103 C131 C132 -82.2(2)
C104 C103 C131 C132 62.9(2)
P2 C103 C131 C132 144.42(14)
P2A C103 C131 C132 -153.02(18)
C136 C131 C132 C133 -0.1(3)
C103 C131 C132 C133 177.42(16)
C131 C132 C133 C134 0.2(3)
C132 C133 C134 C135 0.2(3)
C133 C134 C135 C136 -0.8(3)
C132 C131 C136 C135 -0.4(3)
C103 C131 C136 C135 -177.98(18)
C134 C135 C136 C131 0.9(3)
C101 C102 C141 C142 85.8(2)
C103 C102 C141 C142 -103.62(19)
P2A C102 C141 C142 -8.8(3)
C101 C102 C141 C146 -94.9(2)
C103 C102 C141 C146 75.6(2)
P2A C102 C141 C146 170.4(2)
C146 C141 C142 C143 -0.4(3)
C102 C141 C142 C143 178.81(17)
C141 C142 C143 C144 -0.3(3)
C142 C143 C144 C145 1.0(3)
C143 C144 C145 C146 -1.1(3)
C144 C145 C146 C141 0.4(3)
C142 C141 C146 C145 0.4(3)
C102 C141 C146 C145 -178.86(16)
C102 C101 C151 C152 97.3(2)
C91 C101 C151 C152 -71.5(2)
P2A C101 C151 C152 -169.4(2)
C102 C101 C151 C156 -79.0(2)
C91 C101 C151 C156 112.13(19)
P2A C101 C151 C156 14.3(3)
C156 C151 C152 C153 -1.5(3)
C101 C151 C152 C153 -177.98(16)
C155 C54 C153 C152 1.7(3)
C151 C152 C153 C54 -0.5(3)
C153 C54 C155 C156 -0.8(3)
C54 C155 C156 C151 -1.4(3)
C152 C151 C156 C155 2.5(3)
C101 C151 C156 C155 178.90(16)
C101 C91 C161 C164 71.86(19)
B2 C91 C161 C164 -76.63(19)
P2A C91 C161 C164 139.78(17)
P2 C91 C161 C164 -161.36(12)
C101 C91 C161 C162 -167.17(15)
B2 C91 C161 C162 44.3(2)
P2A C91 C161 C162 -99.25(18)
P2 C91 C161 C162 -40.39(17)
C101 C91 C161 C192 -49.3(2)
B2 C91 C161 C192 162.22(15)
P2A C91 C161 C192 18.6(2)
P2 C91 C161 C192 77.49(15)
C164 C161 C162 C169 -58.30(19)
C192 C161 C162 C169 58.4(2)
C91 C161 C162 C169 177.97(15)
C162 C161 C164 C167 57.98(19)
C192 C161 C164 C167 -57.57(19)
C91 C161 C164 C167 -179.27(14)
C170 C165 C166 C167 -59.42(19)
C192 C165 C166 C167 60.2(2)
C165 C166 C167 C168 59.36(19)
C165 C166 C167 C164 -60.76(19)
C161 C164 C167 C168 -59.9(2)
C161 C164 C167 C166 60.0(2)
C166 C167 C168 C169 -59.72(19)
C164 C167 C168 C169 59.9(2)
C167 C168 C169 C170 60.34(19)
C167 C168 C169 C162 -59.7(2)
C161 C162 C169 C170 -59.9(2)
C161 C162 C169 C168 60.1(2)
C166 C165 C170 C169 59.8(2)
C192 C165 C170 C169 -60.0(2)
C168 C169 C170 C165 -60.4(2)
C162 C169 C170 C165 59.4(2)
C170 C165 C192 C161 61.2(2)
C166 C165 C192 C161 -58.8(2)
C164 C161 C192 C165 56.90(19)
C162 C161 C192 C165 -59.26(19)
C91 C161 C192 C165 -179.64(15)
